data_7223464
loop_
_publ_author_name
'Hsu, Wayne'
'Thapa, Kedar Bahadur'
'Yang, Xiang-Kai'
'Chen, Kuan-Ting'
'Chang, Han-Yun'
'Chen, Jhy-Der'

_publ_section_title
;
 Dinitrogen-supported coordination polymers
;
_journal_issue 3
_journal_name_full CrystEngComm
_journal_page_first 390
_journal_paper_doi 10.1039/C5CE02127H
_journal_volume 18
_journal_year 2016
_chemical_formula_sum 'C14 H18 Cu3 N10 O'
_chemical_formula_weight 533.00
_chemical_name_systematic
; 
 ? 
;
_space_group_IT_number 14
_symmetry_cell_setting monoclinic
_symmetry_space_group_name_Hall '-P 2yn'
_symmetry_space_group_name_H-M 'P 1 21/n 1'
_atom_sites_solution_hydrogens geom
_atom_sites_solution_primary direct
_atom_sites_solution_secondary difmap
_audit_creation_method SHELXL-97
_audit_update_record
;
2015-03-25 deposited with the CCDC.
2015-12-11 downloaded from the CCDC.
;
_cell_angle_alpha 90.00
_cell_angle_beta 101.642(2)
_cell_angle_gamma 90.00
_cell_formula_units_Z 4
_cell_length_a 7.3329(3)
_cell_length_b 18.6223(7)
_cell_length_c 14.8934(6)
_cell_measurement_reflns_used 4874
_cell_measurement_temperature 296(2)
_cell_measurement_theta_max 27.92
_cell_measurement_theta_min 2.60
_cell_volume 1991.94(14)
_computing_cell_refinement 'Bruker SAINT'
_computing_data_collection 'Bruker APEX2'
_computing_data_reduction 'Bruker SAINT'
_computing_molecular_graphics 'Bruker SHELXTL'
_computing_publication_material 'Bruker SHELXTL'
_computing_structure_refinement 'SHELXL-97 (Sheldrick, 2008)'
_computing_structure_solution 'SHELXS-97 (Sheldrick, 2008)'
_diffrn_ambient_temperature 296(2)
_diffrn_measured_fraction_theta_full 1.000
_diffrn_measured_fraction_theta_max 1.000
_diffrn_measurement_device_type 'Bruker APEX-II CCD'
_diffrn_measurement_method '\f and \w scans'
_diffrn_radiation_monochromator graphite
_diffrn_radiation_source 'fine-focus sealed tube'
_diffrn_radiation_type MoK\a
_diffrn_radiation_wavelength 0.71073
_diffrn_reflns_av_R_equivalents 0.0693
_diffrn_reflns_av_sigmaI/netI 0.0745
_diffrn_reflns_limit_h_max 9
_diffrn_reflns_limit_h_min -8
_diffrn_reflns_limit_k_max 24
_diffrn_reflns_limit_k_min -19
_diffrn_reflns_limit_l_max 19
_diffrn_reflns_limit_l_min -16
_diffrn_reflns_number 19095
_diffrn_reflns_theta_full 28.28
_diffrn_reflns_theta_max 28.28
_diffrn_reflns_theta_min 1.77
_exptl_absorpt_coefficient_mu 3.201
_exptl_absorpt_correction_T_max 0.7402
_exptl_absorpt_correction_T_min 0.5669
_exptl_absorpt_correction_type multi-scan
_exptl_absorpt_process_details 'sadabs v2008/1(bruker axs, 2008)'
_exptl_crystal_colour colourless
_exptl_crystal_density_diffrn 1.777
_exptl_crystal_density_method 'not measured'
_exptl_crystal_description COLUMN
_exptl_crystal_F_000 1068
_exptl_crystal_size_max 0.20
_exptl_crystal_size_mid 0.10
_exptl_crystal_size_min 0.10
_refine_diff_density_max 1.625
_refine_diff_density_min -0.710
_refine_diff_density_rms 0.109
_refine_ls_extinction_method none
_refine_ls_goodness_of_fit_ref 1.005
_refine_ls_hydrogen_treatment constr
_refine_ls_matrix_type full
_refine_ls_number_parameters 262
_refine_ls_number_reflns 4943
_refine_ls_number_restraints 2
_refine_ls_restrained_S_all 1.006
_refine_ls_R_factor_all 0.1072
_refine_ls_R_factor_gt 0.0536
_refine_ls_shift/su_max 0.002
_refine_ls_shift/su_mean 0.000
_refine_ls_structure_factor_coef Fsqd
_refine_ls_weighting_details 'calc w=1/[\s^2^(Fo^2^)+(0.0661P)^2^+1.9352P] where P=(Fo^2^+2Fc^2^)/3'
_refine_ls_weighting_scheme calc
_refine_ls_wR_factor_gt 0.1247
_refine_ls_wR_factor_ref 0.1476
_reflns_number_gt 2974
_reflns_number_total 4943
_reflns_threshold_expression >2sigma(I)
_cod_data_source_file c5ce02127h2.cif
_cod_data_source_block 2
_cod_depositor_comments
;
The following automatic conversions were performed:

'_symmetry_cell_setting' value 'Monoclinic' changed to 'monoclinic'
according to
/usr/data/users/saulius/crontab/automatic-downloads/rss-feeds/RSC/lib/dictionaries/cif_core.dic
dictionary named 'cif_core.dic' version 2.4.2 from 2011-04-26.

Automatic conversion script
Id: cif_fix_values 4268 2015-11-12 08:31:59Z antanas 

 Adding full bibliography for 7223463--7223464.cif.
;
_cod_original_sg_symbol_H-M P2(1)/n
_cod_database_code 7223464

loop_
_symmetry_equiv_pos_as_xyz
'x, y, z'
'-x+1/2, y+1/2, -z+1/2'
'-x, -y, -z'
'x-1/2, -y-1/2, z-1/2'

loop_
_atom_site_label
_atom_site_type_symbol
_atom_site_fract_x
_atom_site_fract_y
_atom_site_fract_z
_atom_site_U_iso_or_equiv
_atom_site_adp_type
_atom_site_occupancy
_atom_site_symmetry_multiplicity
_atom_site_calc_flag
_atom_site_refinement_flags
_atom_site_disorder_assembly
_atom_site_disorder_group
Cu1 Cu 0.44101(10) 0.06036(3) 0.47873(5) 0.04138(19) Uani 1 1 d . . .
Cu2 Cu 0.66439(11) 0.31225(3) 0.49626(5) 0.0449(2) Uani 1 1 d . . .
Cu3 Cu 0.62804(10) -0.00557(3) 0.20005(4) 0.0419(2) Uani 1 1 d . . .
N1 N 0.1240(6) 0.1377(2) 0.1143(3) 0.0403(10) Uani 1 1 d . . .
N2 N 0.1572(6) 0.0707(2) 0.4477(3) 0.0380(10) Uani 1 1 d . . .
N3 N 0.1488(7) 0.1400(2) 0.5747(3) 0.0507(12) Uani 1 1 d . . .
H3A H 0.2672 0.1463 0.5833 0.061 Uiso 1 1 calc R . .
N4 N 0.1094(6) 0.3973(2) 0.6809(3) 0.0394(10) Uani 1 1 d . . .
N5 N 0.5222(7) -0.0071(3) 0.3889(3) 0.0523(12) Uani 1 1 d U . .
N6 N 0.5536(7) -0.0165(2) 0.3165(3) 0.0429(11) Uani 1 1 d U . .
N7 N 0.5534(7) 0.1552(2) 0.4907(3) 0.0461(12) Uani 1 1 d . . .
N8 N 0.6002(8) 0.2143(3) 0.4920(3) 0.0559(13) Uani 1 1 d . . .
N9 N 0.7080(8) -0.0716(3) 0.1231(3) 0.0578(14) Uani 1 1 d U . .
N10 N 0.7611(7) -0.1153(2) 0.0783(3) 0.0489(12) Uani 1 1 d U . .
C1 C 0.1238(9) 0.0667(3) 0.1242(4) 0.0441(13) Uani 1 1 d . . .
H1A H 0.1378 0.0386 0.0744 0.053 Uiso 1 1 calc R . .
C2 C 0.1041(8) 0.0324(3) 0.2033(4) 0.0435(13) Uani 1 1 d . . .
H2A H 0.1051 -0.0175 0.2063 0.052 Uiso 1 1 calc R . .
C3 C 0.0828(7) 0.0729(3) 0.2783(3) 0.0353(11) Uani 1 1 d . . .
C4 C 0.0829(8) 0.1462(3) 0.2691(4) 0.0448(13) Uani 1 1 d . . .
H4A H 0.0688 0.1754 0.3180 0.054 Uiso 1 1 calc R . .
C5 C 0.1039(8) 0.1767(3) 0.1877(4) 0.0457(14) Uani 1 1 d . . .
H5A H 0.1043 0.2265 0.1832 0.055 Uiso 1 1 calc R . .
C6 C 0.0533(8) 0.0366(3) 0.3659(3) 0.0432(13) Uani 1 1 d . . .
H6A H -0.0782 0.0377 0.3675 0.052 Uiso 1 1 calc R . .
H6B H 0.0909 -0.0133 0.3652 0.052 Uiso 1 1 calc R . .
C7 C 0.0646(8) 0.1039(3) 0.4987(4) 0.0388(12) Uani 1 1 d . . .
H7A H -0.0647 0.1033 0.4832 0.047 Uiso 1 1 calc R . .
C8 C 0.0532(9) 0.1682(3) 0.6415(4) 0.0495(15) Uani 1 1 d . . .
H8A H 0.0971 0.1439 0.6994 0.059 Uiso 1 1 calc R . .
H8B H -0.0788 0.1584 0.6223 0.059 Uiso 1 1 calc R . .
C9 C 0.1188(9) 0.3668(3) 0.6006(4) 0.0468(14) Uani 1 1 d . . .
H9A H 0.1364 0.3964 0.5527 0.056 Uiso 1 1 calc R . .
C10 C 0.1039(9) 0.2946(3) 0.5852(4) 0.0484(14) Uani 1 1 d . . .
H10A H 0.1089 0.2762 0.5277 0.058 Uiso 1 1 calc R . .
C11 C 0.0812(8) 0.2487(3) 0.6558(4) 0.0422(13) Uani 1 1 d . . .
C12 C 0.0756(8) 0.2804(3) 0.7386(4) 0.0444(13) Uani 1 1 d . . .
H12A H 0.0628 0.2518 0.7882 0.053 Uiso 1 1 calc R . .
C13 C 0.0885(9) 0.3521(3) 0.7491(4) 0.0428(13) Uani 1 1 d . . .
H13A H 0.0826 0.3715 0.8060 0.051 Uiso 1 1 calc R . .
C14 C 0.2909(17) -0.1582(6) 0.1570(8) 0.118(4) Uani 0.50 1 d P A 1
H14A H 0.2220 -0.2010 0.1364 0.176 Uiso 0.50 1 calc PR A 1
H14B H 0.4162 -0.1631 0.1478 0.176 Uiso 0.50 1 calc PR A 1
H14C H 0.2328 -0.1178 0.1228 0.176 Uiso 0.50 1 calc PR A 1
O O 0.2932(18) -0.1482(6) 0.2463(8) 0.078(3) Uani 0.50 1 d P A 1
C14' C 0.2909(17) -0.1582(6) 0.1570(8) 0.118(4) Uani 0.50 1 d P B 2
H14D H 0.1903 -0.1851 0.1730 0.176 Uiso 0.50 1 calc PR B 2
H14E H 0.2847 -0.1616 0.0921 0.176 Uiso 0.50 1 calc PR B 2
H14F H 0.2811 -0.1088 0.1738 0.176 Uiso 0.50 1 calc PR B 2
O' O 0.437(6) -0.1822(18) 0.197(4) 0.64(7) Uani 0.50 1 d P B 2

loop_
_atom_site_aniso_label
_atom_site_aniso_U_11
_atom_site_aniso_U_22
_atom_site_aniso_U_33
_atom_site_aniso_U_23
_atom_site_aniso_U_13
_atom_site_aniso_U_12
Cu1 0.0491(4) 0.0331(3) 0.0448(4) -0.0027(3) 0.0161(3) -0.0005(3)
Cu2 0.0650(5) 0.0305(3) 0.0399(4) 0.0014(3) 0.0119(3) -0.0107(3)
Cu3 0.0511(4) 0.0393(4) 0.0371(3) -0.0082(3) 0.0132(3) 0.0033(3)
N1 0.050(3) 0.032(2) 0.040(2) -0.0015(19) 0.012(2) 0.004(2)
N2 0.042(3) 0.034(2) 0.037(2) 0.0002(18) 0.008(2) -0.001(2)
N3 0.047(3) 0.049(3) 0.056(3) -0.017(2) 0.009(2) 0.006(2)
N4 0.043(3) 0.041(2) 0.036(2) 0.0039(19) 0.012(2) -0.001(2)
N5 0.057(3) 0.058(3) 0.044(2) -0.002(2) 0.016(2) 0.003(3)
N6 0.051(3) 0.037(2) 0.042(2) 0.000(2) 0.013(2) 0.007(2)
N7 0.056(3) 0.027(2) 0.053(3) -0.001(2) 0.007(2) -0.005(2)
N8 0.074(4) 0.048(3) 0.049(3) 0.000(2) 0.020(3) 0.003(3)
N9 0.081(4) 0.049(3) 0.045(3) -0.006(2) 0.018(3) 0.004(3)
N10 0.065(3) 0.041(2) 0.041(2) -0.0020(18) 0.009(2) 0.005(2)
C1 0.063(4) 0.033(3) 0.037(3) -0.005(2) 0.013(3) 0.007(3)
C2 0.056(4) 0.030(2) 0.045(3) 0.002(2) 0.009(3) -0.005(2)
C3 0.032(3) 0.040(3) 0.033(3) 0.000(2) 0.005(2) -0.006(2)
C4 0.055(4) 0.042(3) 0.039(3) -0.010(2) 0.011(3) -0.001(3)
C5 0.061(4) 0.034(3) 0.045(3) -0.002(2) 0.018(3) 0.004(3)
C6 0.047(3) 0.043(3) 0.040(3) -0.002(2) 0.011(3) -0.011(3)
C7 0.033(3) 0.035(3) 0.048(3) 0.007(2) 0.008(2) 0.001(2)
C8 0.068(4) 0.036(3) 0.048(3) 0.001(2) 0.019(3) 0.011(3)
C9 0.062(4) 0.043(3) 0.039(3) 0.008(2) 0.019(3) 0.005(3)
C10 0.067(4) 0.050(3) 0.030(3) -0.001(2) 0.016(3) 0.004(3)
C11 0.046(3) 0.042(3) 0.040(3) -0.003(2) 0.012(2) 0.006(3)
C12 0.063(4) 0.040(3) 0.034(3) 0.003(2) 0.018(3) -0.002(3)
C13 0.064(4) 0.034(3) 0.034(3) 0.000(2) 0.020(3) -0.006(3)
C14 0.114(9) 0.100(8) 0.142(11) 0.005(7) 0.032(8) -0.006(7)
O 0.108(10) 0.060(6) 0.070(7) -0.004(5) 0.027(7) -0.017(6)
C14' 0.114(9) 0.100(8) 0.142(11) 0.005(7) 0.032(8) -0.006(7)
O' 0.38(6) 0.32(5) 1.02(13) 0.47(7) -0.32(7) -0.27(4)

loop_
_atom_type_symbol
_atom_type_description
_atom_type_scat_dispersion_real
_atom_type_scat_dispersion_imag
_atom_type_scat_source
C C 0.0033 0.0016 'International Tables Vol C Tables 4.2.6.8 and 6.1.1.4'
H H 0.0000 0.0000 'International Tables Vol C Tables 4.2.6.8 and 6.1.1.4'
N N 0.0061 0.0033 'International Tables Vol C Tables 4.2.6.8 and 6.1.1.4'
O O 0.0106 0.0060 'International Tables Vol C Tables 4.2.6.8 and 6.1.1.4'
Cu Cu 0.3201 1.2651 'International Tables Vol C Tables 4.2.6.8 and 6.1.1.4'

loop_
_geom_angle_atom_site_label_1
_geom_angle_atom_site_label_2
_geom_angle_atom_site_label_3
_geom_angle
_geom_angle_site_symmetry_1
_geom_angle_site_symmetry_3
N7 Cu1 N5 116.9(2) . .
N7 Cu1 N2 109.21(19) . .
N5 Cu1 N2 109.38(19) . .
N7 Cu1 N5 111.01(19) . 3_656
N5 Cu1 N5 108.59(16) . 3_656
N2 Cu1 N5 100.49(18) . 3_656
N7 Cu1 Cu1 133.68(15) . 3_656
N5 Cu1 Cu1 57.40(14) . 3_656
N2 Cu1 Cu1 115.77(12) . 3_656
N5 Cu1 Cu1 51.19(13) 3_656 3_656
N8 Cu2 N10 140.3(2) . 2_655
N8 Cu2 N1 112.90(19) . 4_666
N10 Cu2 N1 106.54(18) 2_655 4_666
N9 Cu3 N6 131.8(2) . .
N9 Cu3 N4 126.2(2) . 4_665
N6 Cu3 N4 101.92(17) . 4_665
C1 N1 C5 116.3(5) . .
C1 N1 Cu2 123.2(4) . 4_565
C5 N1 Cu2 120.4(3) . 4_565
C7 N2 C6 117.5(5) . .
C7 N2 Cu1 123.3(4) . .
C6 N2 Cu1 119.2(4) . .
C7 N3 C8 124.1(5) . .
C7 N3 H3A 117.9 . .
C8 N3 H3A 117.9 . .
C9 N4 C13 116.2(5) . .
C9 N4 Cu3 122.0(3) . 4_566
C13 N4 Cu3 121.8(3) . 4_566
N6 N5 Cu1 148.5(4) . .
N6 N5 Cu1 139.7(4) . 3_656
Cu1 N5 Cu1 71.41(16) . 3_656
N5 N6 Cu3 164.6(4) . .
N8 N7 Cu1 171.9(5) . .
N7 N8 Cu2 176.8(5) . .
N10 N9 Cu3 176.7(5) . .
N9 N10 Cu2 177.3(5) . 2_645
N1 C1 C2 124.1(5) . .
N1 C1 H1A 117.9 . .
C2 C1 H1A 117.9 . .
C1 C2 C3 119.2(5) . .
C1 C2 H2A 120.4 . .
C3 C2 H2A 120.4 . .
C4 C3 C2 117.3(5) . .
C4 C3 C6 122.0(5) . .
C2 C3 C6 120.6(4) . .
C3 C4 C5 120.1(5) . .
C3 C4 H4A 120.0 . .
C5 C4 H4A 120.0 . .
N1 C5 C4 123.0(5) . .
N1 C5 H5A 118.5 . .
C4 C5 H5A 118.5 . .
N2 C6 C3 112.7(4) . .
N2 C6 H6A 109.1 . .
C3 C6 H6A 109.1 . .
N2 C6 H6B 109.1 . .
C3 C6 H6B 109.1 . .
H6A C6 H6B 107.8 . .
N2 C7 N3 122.1(5) . .
N2 C7 H7A 118.9 . .
N3 C7 H7A 118.9 . .
N3 C8 C11 112.9(5) . .
N3 C8 H8A 109.0 . .
C11 C8 H8A 109.0 . .
N3 C8 H8B 109.0 . .
C11 C8 H8B 109.0 . .
H8A C8 H8B 107.8 . .
N4 C9 C10 123.4(5) . .
N4 C9 H9A 118.3 . .
C10 C9 H9A 118.3 . .
C9 C10 C11 119.8(5) . .
C9 C10 H10A 120.1 . .
C11 C10 H10A 120.1 . .
C12 C11 C10 116.4(5) . .
C12 C11 C8 121.3(5) . .
C10 C11 C8 122.3(5) . .
C13 C12 C11 121.0(5) . .
C13 C12 H12A 119.5 . .
C11 C12 H12A 119.5 . .
C12 C13 N4 123.2(5) . .
C12 C13 H13A 118.4 . .
N4 C13 H13A 118.4 . .
O C14 H14A 109.5 . .
O C14 H14B 109.5 . .
H14A C14 H14B 109.5 . .
O C14 H14C 109.5 . .
H14A C14 H14C 109.5 . .
H14B C14 H14C 109.5 . .

loop_
_geom_bond_atom_site_label_1
_geom_bond_atom_site_label_2
_geom_bond_distance
_geom_bond_site_symmetry_2
Cu1 N7 1.942(4) .
Cu1 N5 2.011(5) .
Cu1 N2 2.048(5) .
Cu1 N5 2.174(5) 3_656
Cu1 Cu1 2.4460(13) 3_656
Cu2 N8 1.881(5) .
Cu2 N10 1.896(5) 2_655
Cu2 N1 2.063(4) 4_666
Cu3 N9 1.856(5) .
Cu3 N6 1.931(5) .
Cu3 N4 2.037(4) 4_665
N1 C1 1.329(6) .
N1 C5 1.346(6) .
N1 Cu2 2.063(4) 4_565
N2 C7 1.277(7) .
N2 C6 1.446(7) .
N3 C7 1.354(7) .
N3 C8 1.428(7) .
N3 H3A 0.8600 .
N4 C9 1.339(7) .
N4 C13 1.351(6) .
N4 Cu3 2.037(4) 4_566
N5 N6 1.161(6) .
N5 Cu1 2.174(5) 3_656
N7 N8 1.152(6) .
N9 N10 1.168(6) .
N10 Cu2 1.896(5) 2_645
C1 C2 1.373(7) .
C1 H1A 0.9300 .
C2 C3 1.383(7) .
C2 H2A 0.9300 .
C3 C4 1.373(7) .
C3 C6 1.522(7) .
C4 C5 1.374(7) .
C4 H4A 0.9300 .
C5 H5A 0.9300 .
C6 H6A 0.9700 .
C6 H6B 0.9700 .
C7 H7A 0.9300 .
C8 C11 1.521(7) .
C8 H8A 0.9700 .
C8 H8B 0.9700 .
C9 C10 1.365(7) .
C9 H9A 0.9300 .
C10 C11 1.391(7) .
C10 H10A 0.9300 .
C11 C12 1.376(7) .
C12 C13 1.346(7) .
C12 H12A 0.9300 .
C13 H13A 0.9300 .
C14 O 1.340(14) .
C14 H14A 0.9600 .
C14 H14B 0.9600 .
C14 H14C 0.9600 .
